data_1564837
loop_
_publ_author_name
'Cao, Yihan'
'Shih, Wei-Chun'
'Bhuvanesh, Nattamai'
'Zhou, Jia'
'Ozerov, Oleg V.'

_publ_section_title
;
 Cooperative C-H Activation of Pyridine by PBP Complexes of Rh and Ir Can
 Lead to Bridging 2-Pyridyls with Different Connectivity to the B-M Unit
;
_journal_name_full 'Chemical Science'
_journal_paper_doi 10.1039/D1SC01850G
_journal_year 2021
_chemical_formula_sum 'C29 H41 B N P2 Rh'
_chemical_formula_weight 579.29
_chemical_name_systematic (PBP)RhPyH
_chemical_properties_physical Air-sensitive,Moisture-sensitive
_space_group_crystal_system monoclinic
_space_group_IT_number 14
_space_group_name_Hall '-P 2yn'
_space_group_name_H-M_alt 'P 1 21/n 1'
_atom_sites_solution_hydrogens mixed
_audit_creation_method SHELXL-2016/6
_audit_update_record
;
2020-07-06 deposited with the CCDC.	2021-10-04 downloaded from the CCDC.
;
_cell_angle_alpha 90
_cell_angle_beta 106.363(3)
_cell_angle_gamma 90
_cell_formula_units_Z 4
_cell_length_a 10.692(3)
_cell_length_b 16.314(4)
_cell_length_c 16.162(4)
_cell_measurement_reflns_used 9965
_cell_measurement_temperature 110(2)
_cell_measurement_theta_max 59.283
_cell_measurement_theta_min 4.798
_cell_volume 2704.9(12)
_computing_structure_refinement 'SHELXL-2016/6 (Sheldrick, 2016)'
_diffrn_ambient_temperature 110(2)
_diffrn_measured_fraction_theta_full 1.000
_diffrn_measured_fraction_theta_max 0.946
_diffrn_measurement_device_type 'Bruker APEX-II CCD'
_diffrn_radiation_type MoK\a
_diffrn_radiation_wavelength 0.71073
_diffrn_reflns_av_R_equivalents 0.0329
_diffrn_reflns_av_unetI/netI 0.0285
_diffrn_reflns_Laue_measured_fraction_full 1.000
_diffrn_reflns_Laue_measured_fraction_max 0.946
_diffrn_reflns_limit_h_max 14
_diffrn_reflns_limit_h_min -14
_diffrn_reflns_limit_k_max 21
_diffrn_reflns_limit_k_min -22
_diffrn_reflns_limit_l_max 22
_diffrn_reflns_limit_l_min -22
_diffrn_reflns_number 33833
_diffrn_reflns_point_group_measured_fraction_full 1.000
_diffrn_reflns_point_group_measured_fraction_max 0.946
_diffrn_reflns_theta_full 25.242
_diffrn_reflns_theta_max 29.761
_diffrn_reflns_theta_min 2.049
_exptl_absorpt_coefficient_mu 0.768
_exptl_absorpt_correction_T_max 0.7459
_exptl_absorpt_correction_T_min 0.6235
_exptl_absorpt_correction_type multi-scan
_exptl_absorpt_process_details sadabs
_exptl_crystal_colour 'light yellow'
_exptl_crystal_density_diffrn 1.423
_exptl_crystal_description block
_exptl_crystal_F_000 1208
_exptl_crystal_recrystallization_method 'Re-crystallisation from solvent: Pentane'
_exptl_crystal_size_max 0.460
_exptl_crystal_size_mid 0.220
_exptl_crystal_size_min 0.160
_refine_diff_density_max 0.608
_refine_diff_density_min -0.510
_refine_diff_density_rms 0.072
_refine_ls_extinction_method none
_refine_ls_goodness_of_fit_ref 1.029
_refine_ls_hydrogen_treatment mixed
_refine_ls_matrix_type full
_refine_ls_number_parameters 319
_refine_ls_number_reflns 7290
_refine_ls_number_restraints 0
_refine_ls_restrained_S_all 1.029
_refine_ls_R_factor_all 0.0307
_refine_ls_R_factor_gt 0.0248
_refine_ls_shift/su_max 0.001
_refine_ls_shift/su_mean 0.000
_refine_ls_structure_factor_coef Fsqd
_refine_ls_weighting_details 'w=1/[\s^2^(Fo^2^)+(0.0259P)^2^+1.7670P] where P=(Fo^2^+2Fc^2^)/3'
_refine_ls_weighting_scheme calc
_refine_ls_wR_factor_gt 0.0580
_refine_ls_wR_factor_ref 0.0609
_reflns_Friedel_coverage 0.000
_reflns_number_gt 6419
_reflns_number_total 7290
_reflns_threshold_expression 'I > 2\s(I)'
_cod_data_source_file d1sc01850g3.cif
_cod_data_source_block mo_yc052_0m
_cod_original_cell_volume 2704.9(11)
_cod_original_sg_symbol_H-M 'P 21/n'
_cod_database_code 1564837
_shelx_shelxl_version_number 2016/6
_shelx_space_group_comment
;
The symmetry employed for this shelxl refinement is uniquely defined
by the following loop, which should always be used as a source of
symmetry information in preference to the above space-group names.
They are only intended as comments.
;
_shelx_estimated_absorpt_t_min 0.719
_shelx_estimated_absorpt_t_max 0.887

loop_
_space_group_symop_operation_xyz
'x, y, z'
'-x+1/2, y+1/2, -z+1/2'
'-x, -y, -z'
'x-1/2, -y-1/2, z-1/2'

loop_
_atom_site_label
_atom_site_type_symbol
_atom_site_fract_x
_atom_site_fract_y
_atom_site_fract_z
_atom_site_U_iso_or_equiv
_atom_site_adp_type
_atom_site_occupancy
_atom_site_site_symmetry_order
_atom_site_calc_flag
_atom_site_refinement_flags_posn
_atom_site_refinement_flags_adp
_atom_site_refinement_flags_occupancy
_atom_site_disorder_assembly
_atom_site_disorder_group
Rh1 Rh 0.94042(2) 0.24236(2) 0.18814(2) 0.00994(4) Uani 1 1 d . . . . .
P1 P 0.80949(4) 0.21523(3) 0.27381(3) 0.01324(8) Uani 1 1 d . . . . .
P2 P 0.98774(4) 0.29992(2) 0.07233(2) 0.01123(8) Uani 1 1 d . . . . .
N1 N 1.01817(13) 0.12031(8) 0.18552(8) 0.0126(3) Uani 1 1 d . . . . .
C1 C 1.12077(16) 0.07203(10) 0.22096(10) 0.0152(3) Uani 1 1 d . . . . .
H1 H 1.188568 0.092326 0.267995 0.018 Uiso 1 1 calc R U . . .
C2 C 1.13087(16) -0.00655(10) 0.19105(11) 0.0169(3) Uani 1 1 d . . . . .
H41 H 1.204227 -0.039797 0.217391 0.020 Uiso 1 1 calc R U . . .
C3 C 1.03217(17) -0.03595(10) 0.12203(11) 0.0174(3) Uani 1 1 d . . . . .
H2 H 1.038055 -0.089074 0.099331 0.021 Uiso 1 1 calc R U . . .
C4 C 0.92473(16) 0.01345(9) 0.08665(10) 0.0144(3) Uani 1 1 d . . . . .
H3 H 0.855666 -0.006258 0.040047 0.017 Uiso 1 1 calc R U . . .
C5 C 0.91782(15) 0.09191(9) 0.11928(10) 0.0115(3) Uani 1 1 d . . . . .
C6 C 0.67847(15) 0.13800(9) 0.12232(10) 0.0126(3) Uani 1 1 d . . . . .
C7 C 0.67328(16) 0.15802(10) 0.20609(10) 0.0155(3) Uani 1 1 d . . . . .
C8 C 0.72900(17) 0.30524(10) 0.30817(11) 0.0182(3) Uani 1 1 d . . . . .
H10 H 0.686086 0.285976 0.352212 0.022 Uiso 1 1 calc R U . . .
C9 C 0.62325(19) 0.34157(12) 0.23236(12) 0.0262(4) Uani 1 1 d . . . . .
H4 H 0.585972 0.390347 0.251734 0.039 Uiso 1 1 calc R U . . .
H6 H 0.554480 0.300804 0.210710 0.039 Uiso 1 1 calc R U . . .
H5 H 0.661701 0.356777 0.186188 0.039 Uiso 1 1 calc R U . . .
C10 C 0.82730(19) 0.37209(12) 0.34973(12) 0.0257(4) Uani 1 1 d . . . . .
H7 H 0.871015 0.391883 0.307796 0.039 Uiso 1 1 calc R U . . .
H8 H 0.892203 0.349451 0.400000 0.039 Uiso 1 1 calc R U . . .
H9 H 0.781579 0.417684 0.367962 0.039 Uiso 1 1 calc R U . . .
C11 C 0.85823(17) 0.15031(11) 0.37289(11) 0.0187(3) Uani 1 1 d . . . . .
H14 H 0.784241 0.150016 0.399378 0.022 Uiso 1 1 calc R U . . .
C12 C 0.9786(2) 0.18380(13) 0.44002(12) 0.0306(4) Uani 1 1 d . . . . .
H11 H 1.003357 0.146239 0.489269 0.046 Uiso 1 1 calc R U . . .
H12 H 0.958555 0.237804 0.459621 0.046 Uiso 1 1 calc R U . . .
H13 H 1.050829 0.188802 0.414148 0.046 Uiso 1 1 calc R U . . .
C13 C 0.8826(2) 0.06170(12) 0.35013(13) 0.0309(4) Uani 1 1 d . . . . .
H16 H 0.954343 0.060362 0.323528 0.046 Uiso 1 1 calc R U . . .
H17 H 0.803498 0.039693 0.309617 0.046 Uiso 1 1 calc R U . . .
H15 H 0.905402 0.028360 0.402701 0.046 Uiso 1 1 calc R U . . .
C14 C 0.56795(18) 0.13505(11) 0.23662(12) 0.0221(4) Uani 1 1 d . . . . .
H21 H 0.567782 0.149484 0.293529 0.026 Uiso 1 1 calc R U . . .
C15 C 0.46436(17) 0.09160(11) 0.18469(12) 0.0213(4) Uani 1 1 d . . . . .
H20 H 0.392614 0.076510 0.205226 0.026 Uiso 1 1 calc R U . . .
C16 C 0.46693(16) 0.07052(10) 0.10254(12) 0.0194(3) Uani 1 1 d . . . . .
H19 H 0.396377 0.040605 0.066209 0.023 Uiso 1 1 calc R U . . .
C17 C 0.57145(16) 0.09258(10) 0.07254(11) 0.0175(3) Uani 1 1 d . . . . .
H18 H 0.570988 0.076402 0.015985 0.021 Uiso 1 1 calc R U . . .
C18 C 0.78884(15) 0.19356(9) -0.00641(10) 0.0122(3) Uani 1 1 d . . . . .
C19 C 0.87216(16) 0.25488(9) -0.02184(10) 0.0128(3) Uani 1 1 d . . . . .
C20 C 0.95577(17) 0.41191(9) 0.05669(10) 0.0161(3) Uani 1 1 d . . . . .
H23 H 0.997104 0.431243 0.011869 0.019 Uiso 1 1 calc R U . . .
C21 C 0.80999(18) 0.43143(11) 0.02477(12) 0.0223(4) Uani 1 1 d . . . . .
H26 H 0.765138 0.406552 0.063684 0.033 Uiso 1 1 calc R U . . .
H24 H 0.774067 0.409274 -0.033468 0.033 Uiso 1 1 calc R U . . .
H25 H 0.797463 0.490976 0.023645 0.033 Uiso 1 1 calc R U . . .
C22 C 1.0171(2) 0.45998(10) 0.13977(11) 0.0245(4) Uani 1 1 d . . . . .
H27 H 1.006879 0.518886 0.127880 0.037 Uiso 1 1 calc R U . . .
H28 H 1.109977 0.446565 0.160992 0.037 Uiso 1 1 calc R U . . .
H29 H 0.973515 0.445213 0.183518 0.037 Uiso 1 1 calc R U . . .
H22 H 0.864(2) 0.3179(14) 0.1779(14) 0.036(6) Uiso 1 1 d . . . . .
C23 C 1.14290(16) 0.28892(11) 0.04235(11) 0.0175(3) Uani 1 1 d . . . . .
H33 H 1.125833 0.307788 -0.018688 0.021 Uiso 1 1 calc R U . . .
C24 C 1.25598(18) 0.34030(12) 0.09733(12) 0.0253(4) Uani 1 1 d . . . . .
H30 H 1.268550 0.327893 0.158465 0.038 Uiso 1 1 calc R U . . .
H32 H 1.235862 0.398666 0.087022 0.038 Uiso 1 1 calc R U . . .
H31 H 1.335827 0.327202 0.081671 0.038 Uiso 1 1 calc R U . . .
C25 C 1.18068(18) 0.19841(12) 0.04502(12) 0.0246(4) Uani 1 1 d . . . . .
H34 H 1.256393 0.191915 0.022741 0.037 Uiso 1 1 calc R U . . .
H36 H 1.107386 0.166631 0.009378 0.037 Uiso 1 1 calc R U . . .
H35 H 1.202495 0.178651 0.104645 0.037 Uiso 1 1 calc R U . . .
C26 C 0.86555(17) 0.28100(10) -0.10565(10) 0.0164(3) Uani 1 1 d . . . . .
H37 H 0.923770 0.322169 -0.113843 0.020 Uiso 1 1 calc R U . . .
C27 C 0.77535(18) 0.24765(10) -0.17667(11) 0.0174(3) Uani 1 1 d . . . . .
H40 H 0.770981 0.265780 -0.233274 0.021 Uiso 1 1 calc R U . . .
C28 C 0.69169(16) 0.18739(10) -0.16358(10) 0.0174(3) Uani 1 1 d . . . . .
H39 H 0.628423 0.164470 -0.211522 0.021 Uiso 1 1 calc R U . . .
C29 C 0.69975(16) 0.16025(10) -0.08072(10) 0.0162(3) Uani 1 1 d . . . . .
H38 H 0.643108 0.117596 -0.073707 0.019 Uiso 1 1 calc R U . . .
B1 B 0.80606(17) 0.16167(10) 0.09159(11) 0.0115(3) Uani 1 1 d . . . . .

loop_
_atom_site_aniso_label
_atom_site_aniso_U_11
_atom_site_aniso_U_22
_atom_site_aniso_U_33
_atom_site_aniso_U_23
_atom_site_aniso_U_13
_atom_site_aniso_U_12
Rh1 0.01111(6) 0.01058(6) 0.00871(6) 0.00006(4) 0.00376(4) -0.00060(4)
P1 0.01319(19) 0.01677(19) 0.01113(18) -0.00045(15) 0.00566(15) -0.00138(15)
P2 0.01293(19) 0.01180(17) 0.00949(18) 0.00029(13) 0.00404(14) -0.00110(14)
N1 0.0122(6) 0.0137(6) 0.0121(6) 0.0009(5) 0.0039(5) -0.0010(5)
C1 0.0119(7) 0.0172(7) 0.0150(8) 0.0013(6) 0.0016(6) 0.0003(6)
C2 0.0154(8) 0.0154(7) 0.0194(8) 0.0036(6) 0.0041(6) 0.0040(6)
C3 0.0189(8) 0.0125(7) 0.0215(8) -0.0019(6) 0.0065(7) 0.0019(6)
C4 0.0145(8) 0.0141(7) 0.0139(7) -0.0017(6) 0.0031(6) -0.0020(6)
C5 0.0117(7) 0.0127(7) 0.0112(7) 0.0020(5) 0.0049(6) -0.0001(5)
C6 0.0118(7) 0.0119(7) 0.0141(7) 0.0025(5) 0.0034(6) 0.0019(5)
C7 0.0137(8) 0.0171(7) 0.0167(8) 0.0002(6) 0.0059(6) -0.0015(6)
C8 0.0167(8) 0.0227(8) 0.0171(8) -0.0039(6) 0.0080(6) 0.0007(6)
C9 0.0226(9) 0.0284(9) 0.0274(10) -0.0028(8) 0.0068(8) 0.0074(7)
C10 0.0242(10) 0.0256(9) 0.0272(10) -0.0105(7) 0.0072(8) 0.0003(7)
C11 0.0178(8) 0.0253(8) 0.0151(8) 0.0051(6) 0.0079(6) -0.0013(6)
C12 0.0264(10) 0.0391(11) 0.0209(9) 0.0098(8) -0.0018(8) -0.0035(8)
C13 0.0419(12) 0.0240(9) 0.0295(10) 0.0095(8) 0.0146(9) 0.0025(8)
C14 0.0192(9) 0.0295(9) 0.0205(9) -0.0016(7) 0.0104(7) -0.0038(7)
C15 0.0148(8) 0.0232(8) 0.0277(9) 0.0039(7) 0.0092(7) -0.0024(6)
C16 0.0132(8) 0.0180(8) 0.0251(9) 0.0009(6) 0.0022(7) -0.0030(6)
C17 0.0166(8) 0.0185(8) 0.0170(8) -0.0004(6) 0.0041(6) -0.0011(6)
C18 0.0113(7) 0.0121(7) 0.0129(7) 0.0000(5) 0.0028(6) 0.0030(5)
C19 0.0154(8) 0.0127(7) 0.0102(7) -0.0011(5) 0.0034(6) 0.0018(5)
C20 0.0230(9) 0.0123(7) 0.0133(7) 0.0008(6) 0.0058(6) -0.0017(6)
C21 0.0268(10) 0.0169(8) 0.0227(9) 0.0030(7) 0.0063(7) 0.0060(7)
C22 0.0397(11) 0.0152(8) 0.0168(8) -0.0013(6) 0.0053(8) -0.0053(7)
C23 0.0145(8) 0.0253(8) 0.0143(8) 0.0035(6) 0.0065(6) -0.0005(6)
C24 0.0175(9) 0.0363(10) 0.0216(9) 0.0053(8) 0.0046(7) -0.0069(7)
C25 0.0205(9) 0.0297(9) 0.0263(9) 0.0006(7) 0.0109(7) 0.0072(7)
C26 0.0214(8) 0.0157(7) 0.0134(7) 0.0011(6) 0.0068(6) -0.0007(6)
C27 0.0241(9) 0.0170(7) 0.0106(7) 0.0010(6) 0.0041(6) 0.0051(6)
C28 0.0163(8) 0.0209(8) 0.0121(7) -0.0029(6) -0.0010(6) 0.0042(6)
C29 0.0142(8) 0.0180(7) 0.0154(8) -0.0004(6) 0.0025(6) -0.0009(6)
B1 0.0112(8) 0.0121(7) 0.0110(8) -0.0005(6) 0.0025(6) -0.0004(6)

loop_
_atom_type_symbol
_atom_type_description
_atom_type_scat_dispersion_real
_atom_type_scat_dispersion_imag
_atom_type_scat_source
C C 0.0033 0.0016 'International Tables Vol C Tables 4.2.6.8 and 6.1.1.4'
H H 0.0000 0.0000 'International Tables Vol C Tables 4.2.6.8 and 6.1.1.4'
N N 0.0061 0.0033 'International Tables Vol C Tables 4.2.6.8 and 6.1.1.4'
B B 0.0013 0.0007 'International Tables Vol C Tables 4.2.6.8 and 6.1.1.4'
P P 0.1023 0.0942 'International Tables Vol C Tables 4.2.6.8 and 6.1.1.4'
Rh Rh -1.1178 0.9187 'International Tables Vol C Tables 4.2.6.8 and 6.1.1.4'

loop_
_geom_angle_atom_site_label_1
_geom_angle_atom_site_label_2
_geom_angle_atom_site_label_3
_geom_angle
_geom_angle_site_symmetry_1
_geom_angle_site_symmetry_3
_geom_angle_publ_flag
N1 Rh1 B1 67.55(6) . . ?
N1 Rh1 P1 97.98(4) . . ?
B1 Rh1 P1 85.72(5) . . ?
N1 Rh1 P2 100.84(4) . . ?
B1 Rh1 P2 85.22(5) . . ?
P1 Rh1 P2 154.114(16) . . ?
N1 Rh1 H22 168.5(9) . . ?
B1 Rh1 H22 101.0(9) . . ?
P1 Rh1 H22 79.3(9) . . ?
P2 Rh1 H22 78.7(9) . . ?
C7 P1 C8 103.03(8) . . ?
C7 P1 C11 102.02(8) . . ?
C8 P1 C11 103.41(8) . . ?
C7 P1 Rh1 105.08(6) . . ?
C8 P1 Rh1 116.32(6) . . ?
C11 P1 Rh1 124.19(6) . . ?
C19 P2 C20 103.10(7) . . ?
C19 P2 C23 100.83(8) . . ?
C20 P2 C23 101.65(8) . . ?
C19 P2 Rh1 105.37(5) . . ?
C20 P2 Rh1 116.21(5) . . ?
C23 P2 Rh1 126.50(5) . . ?
C1 N1 C5 120.20(13) . . ?
C1 N1 Rh1 143.64(11) . . ?
C5 N1 Rh1 96.10(9) . . ?
N1 C1 C2 121.97(15) . . ?
N1 C1 H1 119.0 . . ?
C2 C1 H1 119.0 . . ?
C1 C2 C3 118.97(15) . . ?
C1 C2 H41 120.5 . . ?
C3 C2 H41 120.5 . . ?
C2 C3 C4 118.97(15) . . ?
C2 C3 H2 120.5 . . ?
C4 C3 H2 120.5 . . ?
C3 C4 C5 120.21(15) . . ?
C3 C4 H3 119.9 . . ?
C5 C4 H3 119.9 . . ?
N1 C5 C4 119.63(14) . . ?
N1 C5 B1 109.50(13) . . ?
C4 C5 B1 130.86(14) . . ?
C7 C6 C17 115.15(14) . . ?
C7 C6 B1 120.17(14) . . ?
C17 C6 B1 124.54(14) . . ?
C14 C7 C6 121.96(15) . . ?
C14 C7 P1 120.87(13) . . ?
C6 C7 P1 117.17(12) . . ?
C10 C8 C9 109.61(15) . . ?
C10 C8 P1 111.96(12) . . ?
C9 C8 P1 111.40(12) . . ?
C10 C8 H10 107.9 . . ?
C9 C8 H10 107.9 . . ?
P1 C8 H10 107.9 . . ?
C8 C9 H4 109.5 . . ?
C8 C9 H6 109.5 . . ?
H4 C9 H6 109.5 . . ?
C8 C9 H5 109.5 . . ?
H4 C9 H5 109.5 . . ?
H6 C9 H5 109.5 . . ?
C8 C10 H7 109.5 . . ?
C8 C10 H8 109.5 . . ?
H7 C10 H8 109.5 . . ?
C8 C10 H9 109.5 . . ?
H7 C10 H9 109.5 . . ?
H8 C10 H9 109.5 . . ?
C12 C11 C13 109.95(16) . . ?
C12 C11 P1 112.40(12) . . ?
C13 C11 P1 110.76(12) . . ?
C12 C11 H14 107.9 . . ?
C13 C11 H14 107.9 . . ?
P1 C11 H14 107.9 . . ?
C11 C12 H11 109.5 . . ?
C11 C12 H12 109.5 . . ?
H11 C12 H12 109.5 . . ?
C11 C12 H13 109.5 . . ?
H11 C12 H13 109.5 . . ?
H12 C12 H13 109.5 . . ?
C11 C13 H16 109.5 . . ?
C11 C13 H17 109.5 . . ?
H16 C13 H17 109.5 . . ?
C11 C13 H15 109.5 . . ?
H16 C13 H15 109.5 . . ?
H17 C13 H15 109.5 . . ?
C15 C14 C7 120.61(16) . . ?
C15 C14 H21 119.7 . . ?
C7 C14 H21 119.7 . . ?
C16 C15 C14 118.85(16) . . ?
C16 C15 H20 120.6 . . ?
C14 C15 H20 120.6 . . ?
C15 C16 C17 120.60(16) . . ?
C15 C16 H19 119.7 . . ?
C17 C16 H19 119.7 . . ?
C16 C17 C6 122.81(16) . . ?
C16 C17 H18 118.6 . . ?
C6 C17 H18 118.6 . . ?
C19 C18 C29 115.54(14) . . ?
C19 C18 B1 119.72(13) . . ?
C29 C18 B1 124.61(14) . . ?
C26 C19 C18 121.65(15) . . ?
C26 C19 P2 121.45(12) . . ?
C18 C19 P2 116.90(12) . . ?
C21 C20 C22 109.40(14) . . ?
C21 C20 P2 112.35(11) . . ?
C22 C20 P2 111.47(11) . . ?
C21 C20 H23 107.8 . . ?
C22 C20 H23 107.8 . . ?
P2 C20 H23 107.8 . . ?
C20 C21 H26 109.5 . . ?
C20 C21 H24 109.5 . . ?
H26 C21 H24 109.5 . . ?
C20 C21 H25 109.5 . . ?
H26 C21 H25 109.5 . . ?
H24 C21 H25 109.5 . . ?
C20 C22 H27 109.5 . . ?
C20 C22 H28 109.5 . . ?
H27 C22 H28 109.5 . . ?
C20 C22 H29 109.5 . . ?
H27 C22 H29 109.5 . . ?
H28 C22 H29 109.5 . . ?
C25 C23 C24 110.67(15) . . ?
C25 C23 P2 109.48(12) . . ?
C24 C23 P2 114.29(12) . . ?
C25 C23 H33 107.4 . . ?
C24 C23 H33 107.4 . . ?
P2 C23 H33 107.4 . . ?
C23 C24 H30 109.5 . . ?
C23 C24 H32 109.5 . . ?
H30 C24 H32 109.5 . . ?
C23 C24 H31 109.5 . . ?
H30 C24 H31 109.5 . . ?
H32 C24 H31 109.5 . . ?
C23 C25 H34 109.5 . . ?
C23 C25 H36 109.5 . . ?
H34 C25 H36 109.5 . . ?
C23 C25 H35 109.5 . . ?
H34 C25 H35 109.5 . . ?
H36 C25 H35 109.5 . . ?
C27 C26 C19 120.98(15) . . ?
C27 C26 H37 119.5 . . ?
C19 C26 H37 119.5 . . ?
C28 C27 C26 118.75(15) . . ?
C28 C27 H40 120.6 . . ?
C26 C27 H40 120.6 . . ?
C27 C28 C29 120.39(15) . . ?
C27 C28 H39 119.8 . . ?
C29 C28 H39 119.8 . . ?
C28 C29 C18 122.67(15) . . ?
C28 C29 H38 118.7 . . ?
C18 C29 H38 118.7 . . ?
C5 B1 C6 111.49(12) . . ?
C5 B1 C18 111.47(13) . . ?
C6 B1 C18 119.94(13) . . ?
C5 B1 Rh1 86.66(9) . . ?
C6 B1 Rh1 110.94(10) . . ?
C18 B1 Rh1 111.50(10) . . ?

loop_
_geom_bond_atom_site_label_1
_geom_bond_atom_site_label_2
_geom_bond_distance
_geom_bond_site_symmetry_2
_geom_bond_publ_flag
Rh1 N1 2.1626(14) . ?
Rh1 B1 2.2290(17) . ?
Rh1 P1 2.2726(6) . ?
Rh1 P2 2.2748(6) . ?
Rh1 H22 1.46(2) . ?
P1 C7 1.8144(17) . ?
P1 C8 1.8641(17) . ?
P1 C11 1.8675(17) . ?
P2 C19 1.8231(16) . ?
P2 C20 1.8628(17) . ?
P2 C23 1.8633(17) . ?
N1 C1 1.341(2) . ?
N1 C5 1.366(2) . ?
C1 C2 1.385(2) . ?
C1 H1 0.9500 . ?
C2 C3 1.387(2) . ?
C2 H41 0.9500 . ?
C3 C4 1.388(2) . ?
C3 H2 0.9500 . ?
C4 C5 1.394(2) . ?
C4 H3 0.9500 . ?
C5 B1 1.619(2) . ?
C6 C7 1.409(2) . ?
C6 C17 1.410(2) . ?
C6 B1 1.624(2) . ?
C7 C14 1.402(2) . ?
C8 C10 1.532(2) . ?
C8 C9 1.533(2) . ?
C8 H10 1.0000 . ?
C9 H4 0.9800 . ?
C9 H6 0.9800 . ?
C9 H5 0.9800 . ?
C10 H7 0.9800 . ?
C10 H8 0.9800 . ?
C10 H9 0.9800 . ?
C11 C12 1.531(3) . ?
C11 C13 1.532(3) . ?
C11 H14 1.0000 . ?
C12 H11 0.9800 . ?
C12 H12 0.9800 . ?
C12 H13 0.9800 . ?
C13 H16 0.9800 . ?
C13 H17 0.9800 . ?
C13 H15 0.9800 . ?
C14 C15 1.382(2) . ?
C14 H21 0.9500 . ?
C15 C16 1.379(2) . ?
C15 H20 0.9500 . ?
C16 C17 1.385(2) . ?
C16 H19 0.9500 . ?
C17 H18 0.9500 . ?
C18 C19 1.408(2) . ?
C18 C29 1.414(2) . ?
C18 B1 1.628(2) . ?
C19 C26 1.403(2) . ?
C20 C21 1.531(2) . ?
C20 C22 1.533(2) . ?
C20 H23 1.0000 . ?
C21 H26 0.9800 . ?
C21 H24 0.9800 . ?
C21 H25 0.9800 . ?
C22 H27 0.9800 . ?
C22 H28 0.9800 . ?
C22 H29 0.9800 . ?
C23 C25 1.528(3) . ?
C23 C24 1.533(2) . ?
C23 H33 1.0000 . ?
C24 H30 0.9800 . ?
C24 H32 0.9800 . ?
C24 H31 0.9800 . ?
C25 H34 0.9800 . ?
C25 H36 0.9800 . ?
C25 H35 0.9800 . ?
C26 C27 1.386(2) . ?
C26 H37 0.9500 . ?
C27 C28 1.385(2) . ?
C27 H40 0.9500 . ?
C28 C29 1.390(2) . ?
C28 H39 0.9500 . ?
C29 H38 0.9500 . ?

loop_
_geom_torsion_atom_site_label_1
_geom_torsion_atom_site_label_2
_geom_torsion_atom_site_label_3
_geom_torsion_atom_site_label_4
_geom_torsion
_geom_torsion_site_symmetry_1
_geom_torsion_site_symmetry_2
_geom_torsion_site_symmetry_3
_geom_torsion_site_symmetry_4
_geom_torsion_publ_flag
C5 N1 C1 C2 1.7(2) . . . . ?
Rh1 N1 C1 C2 -174.65(13) . . . . ?
N1 C1 C2 C3 0.4(2) . . . . ?
C1 C2 C3 C4 -1.8(2) . . . . ?
C2 C3 C4 C5 1.1(2) . . . . ?
C1 N1 C5 C4 -2.3(2) . . . . ?
Rh1 N1 C5 C4 175.53(12) . . . . ?
C1 N1 C5 B1 178.14(13) . . . . ?
Rh1 N1 C5 B1 -4.06(12) . . . . ?
C3 C4 C5 N1 0.9(2) . . . . ?
C3 C4 C5 B1 -179.65(15) . . . . ?
C17 C6 C7 C14 -0.8(2) . . . . ?
B1 C6 C7 C14 -176.71(15) . . . . ?
C17 C6 C7 P1 179.15(12) . . . . ?
B1 C6 C7 P1 3.27(19) . . . . ?
C8 P1 C7 C14 -53.78(16) . . . . ?
C11 P1 C7 C14 53.24(16) . . . . ?
Rh1 P1 C7 C14 -176.04(13) . . . . ?
C8 P1 C7 C6 126.24(13) . . . . ?
C11 P1 C7 C6 -126.74(13) . . . . ?
Rh1 P1 C7 C6 3.98(13) . . . . ?
C7 P1 C8 C10 -167.24(13) . . . . ?
C11 P1 C8 C10 86.80(14) . . . . ?
Rh1 P1 C8 C10 -52.88(14) . . . . ?
C7 P1 C8 C9 -44.09(14) . . . . ?
C11 P1 C8 C9 -150.05(13) . . . . ?
Rh1 P1 C8 C9 70.26(13) . . . . ?
C7 P1 C11 C12 177.06(13) . . . . ?
C8 P1 C11 C12 -76.21(15) . . . . ?
Rh1 P1 C11 C12 59.28(15) . . . . ?
C7 P1 C11 C13 53.62(14) . . . . ?
C8 P1 C11 C13 160.35(13) . . . . ?
Rh1 P1 C11 C13 -64.16(14) . . . . ?
C6 C7 C14 C15 -0.1(3) . . . . ?
P1 C7 C14 C15 179.88(14) . . . . ?
C7 C14 C15 C16 0.6(3) . . . . ?
C14 C15 C16 C17 -0.1(3) . . . . ?
C15 C16 C17 C6 -1.0(3) . . . . ?
C7 C6 C17 C16 1.4(2) . . . . ?
B1 C6 C17 C16 177.07(15) . . . . ?
C29 C18 C19 C26 0.4(2) . . . . ?
B1 C18 C19 C26 176.44(14) . . . . ?
C29 C18 C19 P2 179.59(11) . . . . ?
B1 C18 C19 P2 -4.40(19) . . . . ?
C20 P2 C19 C26 52.60(15) . . . . ?
C23 P2 C19 C26 -52.21(15) . . . . ?
Rh1 P2 C19 C26 174.90(12) . . . . ?
C20 P2 C19 C18 -126.56(12) . . . . ?
C23 P2 C19 C18 128.63(13) . . . . ?
Rh1 P2 C19 C18 -4.27(13) . . . . ?
C19 P2 C20 C21 41.94(13) . . . . ?
C23 P2 C20 C21 146.12(12) . . . . ?
Rh1 P2 C20 C21 -72.75(12) . . . . ?
C19 P2 C20 C22 165.14(13) . . . . ?
C23 P2 C20 C22 -90.68(14) . . . . ?
Rh1 P2 C20 C22 50.45(14) . . . . ?
C19 P2 C23 C25 -69.99(13) . . . . ?
C20 P2 C23 C25 -175.96(12) . . . . ?
Rh1 P2 C23 C25 48.51(14) . . . . ?
C19 P2 C23 C24 165.23(12) . . . . ?
C20 P2 C23 C24 59.27(14) . . . . ?
Rh1 P2 C23 C24 -76.27(14) . . . . ?
C18 C19 C26 C27 0.6(2) . . . . ?
P2 C19 C26 C27 -178.54(13) . . . . ?
C19 C26 C27 C28 -0.3(2) . . . . ?
C26 C27 C28 C29 -0.9(2) . . . . ?
C27 C28 C29 C18 2.0(3) . . . . ?
C19 C18 C29 C28 -1.7(2) . . . . ?
B1 C18 C29 C28 -177.53(15) . . . . ?
N1 C5 B1 C6 -107.29(14) . . . . ?
C4 C5 B1 C6 73.2(2) . . . . ?
N1 C5 B1 C18 115.73(14) . . . . ?
C4 C5 B1 C18 -63.8(2) . . . . ?
N1 C5 B1 Rh1 3.92(12) . . . . ?
C4 C5 B1 Rh1 -175.61(15) . . . . ?
C7 C6 B1 C5 85.64(17) . . . . ?
C17 C6 B1 C5 -89.83(18) . . . . ?
C7 C6 B1 C18 -141.46(15) . . . . ?
C17 C6 B1 C18 43.1(2) . . . . ?
C7 C6 B1 Rh1 -9.15(18) . . . . ?
C17 C6 B1 Rh1 175.38(12) . . . . ?
C19 C18 B1 C5 -83.78(17) . . . . ?
C29 C18 B1 C5 91.85(18) . . . . ?
C19 C18 B1 C6 143.32(14) . . . . ?
C29 C18 B1 C6 -41.1(2) . . . . ?
C19 C18 B1 Rh1 11.25(18) . . . . ?
C29 C18 B1 Rh1 -173.12(12) . . . . ?
